data_4070969
loop_
_publ_author_name
'Masuda, Jason D.'
'Jantunen, Kimberly C.'
'Scott, Brian L.'
'Kiplinger, Jaqueline L.'

_publ_section_title
;
 Synthesis, Characterization, and Reactivity of the Thermally Stable
 Lutetium Tris(alkyl) Complex (tBu2bpy)Lu(CH2SiMe3)3
;
_journal_issue 6
_journal_name_full Organometallics
_journal_page_first 1299
_journal_paper_doi 10.1021/om701159d
_journal_volume 27
_journal_year 2008
_chemical_formula_sum 'C51 H84 Lu N3 Si2'
_chemical_formula_weight 970.36
_chemical_name_systematic
; 
 ? 
;
_space_group_IT_number 14
_symmetry_cell_setting monoclinic
_symmetry_space_group_name_Hall '-P 2ybc'
_symmetry_space_group_name_H-M 'P 1 21/c 1'
_atom_sites_solution_hydrogens geom
_atom_sites_solution_primary direct
_atom_sites_solution_secondary difmap
_audit_creation_method SHELXL-97
_cell_angle_alpha 90.00
_cell_angle_beta 92.303(1)
_cell_angle_gamma 90.00
_cell_formula_units_Z 4
_cell_length_a 10.6491(7)
_cell_length_b 24.6745(17)
_cell_length_c 20.1578(14)
_cell_measurement_temperature 141(2)
_cell_volume 5292.4(6)
_computing_cell_refinement 'SAINT+, v. 7.06 (Bruker AXS, 2001)'
_computing_data_collection 'APEX II, v. 1.08 (Bruker AXS, 2003)'
_computing_data_reduction 'SAINT+, v. 7.06 (Bruker AXS, 2001)'
_computing_molecular_graphics 'SHELXTL, v. 6.10, (Bruker AXS, 2000)'
_computing_publication_material 'SHELXTL, v. 6.10, (Bruker AXS, 2000)'
_computing_structure_refinement 'SHELXL-97 (Sheldrick, 1997)'
_computing_structure_solution 'SHELXS-97 (Sheldrick, 1990)'
_diffrn_ambient_temperature 141(2)
_diffrn_measured_fraction_theta_full 1.000
_diffrn_measured_fraction_theta_max 0.995
_diffrn_measurement_device_type 'Bruker D8 with APEXII CCD'
_diffrn_measurement_method '\w scans'
_diffrn_radiation_monochromator graphite
_diffrn_radiation_source 'fine-focus sealed tube'
_diffrn_radiation_type MoK\a
_diffrn_radiation_wavelength 0.71073
_diffrn_reflns_av_R_equivalents 0.0663
_diffrn_reflns_av_sigmaI/netI 0.0621
_diffrn_reflns_limit_h_max 13
_diffrn_reflns_limit_h_min -13
_diffrn_reflns_limit_k_max 32
_diffrn_reflns_limit_k_min -29
_diffrn_reflns_limit_l_max 26
_diffrn_reflns_limit_l_min -26
_diffrn_reflns_number 48718
_diffrn_reflns_theta_full 25.00
_diffrn_reflns_theta_max 27.66
_diffrn_reflns_theta_min 1.31
_diffrn_standards_decay_% 0
_diffrn_standards_interval_count 0
_diffrn_standards_interval_time 0
_diffrn_standards_number 0
_exptl_absorpt_coefficient_mu 1.944
_exptl_absorpt_correction_T_max 0.8923
_exptl_absorpt_correction_T_min 0.6744
_exptl_absorpt_correction_type multi-scan
_exptl_absorpt_process_details 'SADABS 2.03 (Sheldrick, 2001)'
_exptl_crystal_colour red
_exptl_crystal_density_diffrn 1.218
_exptl_crystal_density_method 'not measured'
_exptl_crystal_description rod
_exptl_crystal_F_000 2040
_exptl_crystal_size_max 0.22
_exptl_crystal_size_mid 0.10
_exptl_crystal_size_min 0.06
_refine_diff_density_max 2.238
_refine_diff_density_min -1.125
_refine_diff_density_rms 0.116
_refine_ls_extinction_method none
_refine_ls_goodness_of_fit_ref 1.121
_refine_ls_hydrogen_treatment constr
_refine_ls_matrix_type full
_refine_ls_number_parameters 536
_refine_ls_number_reflns 12292
_refine_ls_number_restraints 0
_refine_ls_restrained_S_all 1.121
_refine_ls_R_factor_all 0.0609
_refine_ls_R_factor_gt 0.0388
_refine_ls_shift/su_max 0.004
_refine_ls_shift/su_mean 0.000
_refine_ls_structure_factor_coef Fsqd
_refine_ls_weighting_details 'calc w=1/[\s^2^(Fo^2^)+(0.0388P)^2^+0.0000P] where P=(Fo^2^+2Fc^2^)/3'
_refine_ls_weighting_scheme calc
_refine_ls_wR_factor_gt 0.0888
_refine_ls_wR_factor_ref 0.0976
_reflns_number_gt 9236
_reflns_number_total 12292
_reflns_threshold_expression >2sigma(I)
_cod_data_source_file om701159d-file002.cif
_cod_data_source_block lubpytms2tbuamidea
_cod_original_sg_symbol_H-M 'P 21/c'
_cod_database_code 4070969

loop_
_symmetry_equiv_pos_as_xyz
'x, y, z'
'-x, y+1/2, -z+1/2'
'-x, -y, -z'
'x, -y-1/2, z-1/2'

loop_
_atom_site_label
_atom_site_type_symbol
_atom_site_fract_x
_atom_site_fract_y
_atom_site_fract_z
_atom_site_U_iso_or_equiv
_atom_site_adp_type
_atom_site_occupancy
_atom_site_symmetry_multiplicity
_atom_site_calc_flag
_atom_site_refinement_flags
Lu1 Lu 0.227039(13) 0.348309(7) 0.414098(7) 0.01948(6) Uani 1 1 d .
Si1 Si 0.29623(10) 0.48829(5) 0.39462(6) 0.0281(3) Uani 1 1 d .
Si2 Si 0.27124(10) 0.31263(5) 0.23313(5) 0.0273(3) Uani 1 1 d .
N1 N 0.4091(3) 0.32413(13) 0.48772(14) 0.0212(7) Uani 1 1 d .
N2 N 0.2167(3) 0.38146(13) 0.52845(14) 0.0214(7) Uani 1 1 d .
N3 N 0.0422(3) 0.31386(13) 0.40585(14) 0.0216(7) Uani 1 1 d .
H3 H -0.0037 0.3424 0.4080 0.026 Uiso 1 1 calc R
C1 C 0.5089(3) 0.29781(16) 0.46492(18) 0.0249(9) Uani 1 1 d .
H1 H 0.5059 0.2867 0.4208 0.030 Uiso 1 1 calc R
C2 C 0.6153(3) 0.28646(16) 0.50333(18) 0.0255(9) Uani 1 1 d .
H2 H 0.6817 0.2682 0.4846 0.031 Uiso 1 1 calc R
C3 C 0.6251(3) 0.30173(15) 0.56921(17) 0.0191(8) Uani 1 1 d .
C4 C 0.5220(3) 0.32911(14) 0.59311(17) 0.0184(8) Uani 1 1 d .
H4 H 0.5234 0.3403 0.6372 0.022 Uiso 1 1 calc R
C5 C 0.4166(3) 0.33998(14) 0.55209(17) 0.0194(8) Uani 1 1 d .
C6 C 0.3055(3) 0.37044(15) 0.57574(17) 0.0186(8) Uani 1 1 d .
C7 C 0.2928(3) 0.38591(16) 0.64101(18) 0.0242(9) Uani 1 1 d .
H7 H 0.3554 0.3769 0.6726 0.029 Uiso 1 1 calc R
C8 C 0.1877(4) 0.41485(16) 0.66021(18) 0.0264(9) Uani 1 1 d .
C9 C 0.0978(3) 0.42603(16) 0.61040(18) 0.0255(9) Uani 1 1 d .
H9 H 0.0258 0.4452 0.6203 0.031 Uiso 1 1 calc R
C10 C 0.1144(3) 0.40899(16) 0.54689(18) 0.0261(9) Uani 1 1 d .
H10 H 0.0520 0.4168 0.5147 0.031 Uiso 1 1 calc R
C11 C 0.7448(3) 0.28884(15) 0.61084(17) 0.0210(8) Uani 1 1 d .
C12 C 0.8522(4) 0.32283(17) 0.5843(2) 0.0301(9) Uani 1 1 d .
H12A H 0.8646 0.3134 0.5389 0.045 Uiso 1 1 calc R
H12B H 0.9280 0.3158 0.6104 0.045 Uiso 1 1 calc R
H12C H 0.8315 0.3606 0.5872 0.045 Uiso 1 1 calc R
C13 C 0.7742(4) 0.22843(16) 0.60440(19) 0.0275(9) Uani 1 1 d .
H13A H 0.7025 0.2076 0.6164 0.041 Uiso 1 1 calc R
H13B H 0.8448 0.2194 0.6334 0.041 Uiso 1 1 calc R
H13C H 0.7939 0.2204 0.5594 0.041 Uiso 1 1 calc R
C14 C 0.7301(4) 0.30195(18) 0.68444(17) 0.0289(9) Uani 1 1 d .
H14A H 0.7135 0.3400 0.6894 0.043 Uiso 1 1 calc R
H14B H 0.8061 0.2927 0.7091 0.043 Uiso 1 1 calc R
H14C H 0.6614 0.2814 0.7010 0.043 Uiso 1 1 calc R
C15 C 0.1686(4) 0.4323(2) 0.7317(2) 0.0447(13) Uani 1 1 d .
C16 C 0.2609(7) 0.4117(3) 0.7790(2) 0.088(2) Uani 1 1 d .
H16A H 0.3403 0.4288 0.7723 0.132 Uiso 1 1 calc R
H16B H 0.2692 0.3732 0.7733 0.132 Uiso 1 1 calc R
H16C H 0.2350 0.4192 0.8232 0.132 Uiso 1 1 calc R
C17 C 0.0420(5) 0.3994(3) 0.7559(3) 0.0753(19) Uani 1 1 d .
H17A H 0.0522 0.3613 0.7484 0.113 Uiso 1 1 calc R
H17B H -0.0308 0.4122 0.7309 0.113 Uiso 1 1 calc R
H17C H 0.0314 0.4059 0.8023 0.113 Uiso 1 1 calc R
C18 C 0.1263(7) 0.4876(2) 0.7361(2) 0.085(2) Uani 1 1 d .
H18A H 0.1108 0.4961 0.7815 0.128 Uiso 1 1 calc R
H18B H 0.0502 0.4921 0.7095 0.128 Uiso 1 1 calc R
H18C H 0.1898 0.5114 0.7202 0.128 Uiso 1 1 calc R
C19 C 0.1756(3) 0.43647(15) 0.37901(18) 0.0238(8) Uani 1 1 d .
H19A H 0.1555 0.4355 0.3317 0.029 Uiso 1 1 calc R
H19B H 0.1002 0.4476 0.4008 0.029 Uiso 1 1 calc R
C20 C 0.4561(4) 0.45797(19) 0.4112(3) 0.0472(13) Uani 1 1 d .
H20A H 0.4556 0.4365 0.4509 0.071 Uiso 1 1 calc R
H20B H 0.5171 0.4864 0.4167 0.071 Uiso 1 1 calc R
H20C H 0.4773 0.4355 0.3744 0.071 Uiso 1 1 calc R
C21 C 0.2601(4) 0.52948(18) 0.4702(2) 0.0423(12) Uani 1 1 d .
H21A H 0.1772 0.5445 0.4648 0.064 Uiso 1 1 calc R
H21B H 0.3202 0.5583 0.4755 0.064 Uiso 1 1 calc R
H21C H 0.2646 0.5066 0.5088 0.064 Uiso 1 1 calc R
C22 C 0.3140(4) 0.53611(19) 0.3237(2) 0.0460(12) Uani 1 1 d .
H22A H 0.3332 0.5160 0.2846 0.069 Uiso 1 1 calc R
H22B H 0.3809 0.5611 0.3342 0.069 Uiso 1 1 calc R
H22C H 0.2370 0.5557 0.3158 0.069 Uiso 1 1 calc R
C23 C 0.3350(3) 0.32327(17) 0.31864(18) 0.0247(8) Uani 1 1 d .
H23A H 0.4005 0.3503 0.3148 0.030 Uiso 1 1 calc R
H23B H 0.3778 0.2897 0.3305 0.030 Uiso 1 1 calc R
C24 C 0.1990(4) 0.37522(19) 0.1955(2) 0.0356(10) Uani 1 1 d .
H24A H 0.1260 0.3850 0.2193 0.053 Uiso 1 1 calc R
H24B H 0.1750 0.3684 0.1499 0.053 Uiso 1 1 calc R
H24C H 0.2588 0.4043 0.1982 0.053 Uiso 1 1 calc R
C25 C 0.3979(4) 0.2917(2) 0.1748(2) 0.0465(13) Uani 1 1 d .
H25A H 0.4631 0.3186 0.1756 0.070 Uiso 1 1 calc R
H25B H 0.3620 0.2885 0.1305 0.070 Uiso 1 1 calc R
H25C H 0.4326 0.2575 0.1887 0.070 Uiso 1 1 calc R
C26 C 0.1531(4) 0.25605(18) 0.2304(2) 0.0368(11) Uani 1 1 d .
H26A H 0.1947 0.2224 0.2408 0.055 Uiso 1 1 calc R
H26B H 0.1138 0.2540 0.1868 0.055 Uiso 1 1 calc R
H26C H 0.0904 0.2629 0.2623 0.055 Uiso 1 1 calc R
C27 C -0.0492(3) 0.27356(16) 0.39911(17) 0.0211(8) Uani 1 1 d .
C28 C -0.1666(3) 0.28318(15) 0.36421(17) 0.0196(8) Uani 1 1 d .
C29 C -0.2543(3) 0.24149(16) 0.35910(17) 0.0221(8) Uani 1 1 d .
H29 H -0.3298 0.2479 0.3356 0.027 Uiso 1 1 calc R
C30 C -0.2346(4) 0.19067(16) 0.38746(18) 0.0245(9) Uani 1 1 d .
C31 C -0.1208(4) 0.18223(16) 0.42086(18) 0.0259(9) Uani 1 1 d .
H31 H -0.1064 0.1485 0.4403 0.031 Uiso 1 1 calc R
C32 C -0.0264(3) 0.22093(16) 0.42725(17) 0.0226(8) Uani 1 1 d .
C33 C -0.1985(3) 0.33890(15) 0.33278(18) 0.0217(8) Uani 1 1 d .
C34 C -0.1055(4) 0.35501(16) 0.27961(18) 0.0256(9) Uani 1 1 d .
H34A H -0.1095 0.3289 0.2442 0.038 Uiso 1 1 calc R
H34B H -0.0218 0.3560 0.2991 0.038 Uiso 1 1 calc R
H34C H -0.1273 0.3902 0.2623 0.038 Uiso 1 1 calc R
C35 C -0.2074(4) 0.38336(16) 0.38703(19) 0.0281(9) Uani 1 1 d .
H35A H -0.2199 0.4181 0.3662 0.042 Uiso 1 1 calc R
H35B H -0.1309 0.3839 0.4139 0.042 Uiso 1 1 calc R
H35C H -0.2768 0.3756 0.4144 0.042 Uiso 1 1 calc R
C36 C -0.3279(4) 0.33929(16) 0.2960(2) 0.0288(9) Uani 1 1 d .
H36A H -0.3287 0.3131 0.2608 0.043 Uiso 1 1 calc R
H36B H -0.3440 0.3747 0.2778 0.043 Uiso 1 1 calc R
H36C H -0.3917 0.3304 0.3265 0.043 Uiso 1 1 calc R
C37 C -0.3341(4) 0.14508(17) 0.3842(2) 0.0304(10) Uani 1 1 d .
C38 C -0.4519(4) 0.16051(19) 0.3434(2) 0.0416(12) Uani 1 1 d .
H38A H -0.4295 0.1701 0.2993 0.062 Uiso 1 1 calc R
H38B H -0.4917 0.1908 0.3637 0.062 Uiso 1 1 calc R
H38C H -0.5088 0.1303 0.3415 0.062 Uiso 1 1 calc R
C39 C -0.2781(5) 0.09443(18) 0.3538(2) 0.0451(12) Uani 1 1 d .
H39A H -0.3406 0.0664 0.3510 0.068 Uiso 1 1 calc R
H39B H -0.2077 0.0823 0.3811 0.068 Uiso 1 1 calc R
H39C H -0.2508 0.1027 0.3101 0.068 Uiso 1 1 calc R
C40 C -0.3752(5) 0.1319(2) 0.4549(2) 0.0439(12) Uani 1 1 d .
H40A H -0.4345 0.1026 0.4531 0.066 Uiso 1 1 calc R
H40B H -0.4136 0.1633 0.4736 0.066 Uiso 1 1 calc R
H40C H -0.3030 0.1216 0.4821 0.066 Uiso 1 1 calc R
C41 C 0.0999(4) 0.20613(16) 0.46288(18) 0.0265(9) Uani 1 1 d .
C42 C 0.1032(4) 0.14755(16) 0.4888(2) 0.0366(11) Uani 1 1 d .
H42A H 0.0414 0.1432 0.5218 0.055 Uiso 1 1 calc R
H42B H 0.1851 0.1398 0.5081 0.055 Uiso 1 1 calc R
H42C H 0.0852 0.1231 0.4527 0.055 Uiso 1 1 calc R
C43 C 0.1244(4) 0.24256(17) 0.52442(18) 0.0292(9) Uani 1 1 d .
H43A H 0.1146 0.2799 0.5119 0.044 Uiso 1 1 calc R
H43B H 0.2084 0.2366 0.5420 0.044 Uiso 1 1 calc R
H43C H 0.0655 0.2338 0.5576 0.044 Uiso 1 1 calc R
C44 C 0.2070(3) 0.21065(18) 0.41391(18) 0.0303(10) Uani 1 1 d .
H44A H 0.1979 0.1826 0.3810 0.045 Uiso 1 1 calc R
H44B H 0.2864 0.2067 0.4377 0.045 Uiso 1 1 calc R
H44C H 0.2034 0.2454 0.3926 0.045 Uiso 1 1 calc R
C45 C 0.6288(5) 0.4574(2) 0.1003(2) 0.0502(13) Uani 1 1 d .
C46 C 0.7200(5) 0.4222(2) 0.1229(2) 0.0468(12) Uani 1 1 d .
H46 H 0.6990 0.3951 0.1525 0.056 Uiso 1 1 calc R
C47 C 0.8423(5) 0.4259(2) 0.1031(2) 0.0569(15) Uani 1 1 d .
H47 H 0.9021 0.4013 0.1193 0.068 Uiso 1 1 calc R
C48 C 0.8758(6) 0.4650(2) 0.0602(3) 0.0641(16) Uani 1 1 d .
H48 H 0.9582 0.4676 0.0470 0.077 Uiso 1 1 calc R
C49 C 0.7852(6) 0.5013(2) 0.0363(3) 0.0695(17) Uani 1 1 d .
H49 H 0.8069 0.5283 0.0068 0.083 Uiso 1 1 calc R
C50 C 0.6635(6) 0.4974(2) 0.0562(3) 0.0595(15) Uani 1 1 d .
H50 H 0.6036 0.5219 0.0399 0.071 Uiso 1 1 calc R
C51 C 0.4955(6) 0.4530(3) 0.1215(4) 0.096(2) Uani 1 1 d .
H51A H 0.4601 0.4192 0.1062 0.144 Uiso 1 1 calc R
H51B H 0.4469 0.4825 0.1029 0.144 Uiso 1 1 calc R
H51C H 0.4942 0.4544 0.1691 0.144 Uiso 1 1 calc R

loop_
_atom_site_aniso_label
_atom_site_aniso_U_11
_atom_site_aniso_U_22
_atom_site_aniso_U_33
_atom_site_aniso_U_23
_atom_site_aniso_U_13
_atom_site_aniso_U_12
Lu1 0.01908(9) 0.02269(10) 0.01649(8) -0.00167(7) -0.00151(5) 0.00173(7)
Si1 0.0286(6) 0.0229(6) 0.0321(6) -0.0009(5) -0.0060(5) 0.0005(5)
Si2 0.0248(6) 0.0371(7) 0.0197(5) -0.0033(5) -0.0014(4) 0.0053(5)
N1 0.0232(16) 0.0255(18) 0.0151(15) 0.0009(13) 0.0024(12) 0.0010(14)
N2 0.0188(15) 0.0260(19) 0.0194(15) -0.0029(14) -0.0003(12) 0.0029(14)
N3 0.0212(16) 0.0181(18) 0.0253(16) 0.0000(14) -0.0010(12) 0.0037(13)
C1 0.027(2) 0.032(2) 0.0160(18) -0.0014(17) 0.0014(15) 0.0047(18)
C2 0.0240(19) 0.032(2) 0.0215(19) -0.0003(17) 0.0050(15) 0.0044(17)
C3 0.0234(19) 0.017(2) 0.0174(17) 0.0050(15) 0.0021(14) -0.0010(15)
C4 0.0235(19) 0.0161(19) 0.0154(17) 0.0004(15) -0.0013(14) -0.0009(15)
C5 0.0246(19) 0.016(2) 0.0178(17) 0.0025(15) 0.0031(14) -0.0015(15)
C6 0.0213(18) 0.018(2) 0.0162(17) -0.0010(15) 0.0017(14) 0.0005(15)
C7 0.025(2) 0.029(2) 0.0190(18) 0.0007(16) -0.0034(15) 0.0062(17)
C8 0.029(2) 0.029(2) 0.0212(19) -0.0030(17) 0.0005(16) 0.0093(18)
C9 0.0233(19) 0.025(2) 0.028(2) -0.0042(17) 0.0006(16) 0.0089(17)
C10 0.0238(19) 0.030(2) 0.024(2) -0.0041(17) -0.0040(15) 0.0086(17)
C11 0.0205(18) 0.024(2) 0.0189(18) 0.0026(16) 0.0034(14) 0.0041(16)
C12 0.026(2) 0.031(2) 0.034(2) 0.0032(19) 0.0008(17) 0.0008(18)
C13 0.031(2) 0.025(2) 0.026(2) 0.0036(17) -0.0013(17) 0.0061(18)
C14 0.029(2) 0.037(3) 0.0201(19) -0.0022(18) -0.0055(16) 0.0051(19)
C15 0.051(3) 0.060(3) 0.022(2) -0.014(2) -0.0044(19) 0.031(3)
C16 0.152(6) 0.092(5) 0.020(3) -0.005(3) -0.002(3) 0.066(5)
C17 0.072(4) 0.101(6) 0.054(4) 0.002(4) 0.019(3) 0.004(4)
C18 0.188(7) 0.039(3) 0.027(3) -0.010(2) -0.011(3) 0.050(4)
C19 0.0253(19) 0.025(2) 0.0208(19) -0.0017(16) -0.0023(15) 0.0006(16)
C20 0.032(2) 0.035(3) 0.074(4) -0.004(3) -0.008(2) -0.003(2)
C21 0.047(3) 0.037(3) 0.042(3) -0.011(2) -0.010(2) 0.000(2)
C22 0.046(3) 0.038(3) 0.053(3) 0.009(2) -0.006(2) -0.008(2)
C23 0.0212(19) 0.028(2) 0.024(2) -0.0010(17) -0.0022(15) 0.0002(17)
C24 0.036(2) 0.045(3) 0.026(2) 0.003(2) -0.0002(18) 0.002(2)
C25 0.039(3) 0.075(4) 0.025(2) -0.018(2) -0.0041(19) 0.014(3)
C26 0.042(3) 0.036(3) 0.032(2) -0.006(2) -0.0055(19) -0.002(2)
C27 0.0239(19) 0.025(2) 0.0151(17) -0.0040(16) 0.0054(14) 0.0008(16)
C28 0.0233(18) 0.020(2) 0.0159(17) -0.0014(15) 0.0040(14) -0.0018(16)
C29 0.0229(18) 0.028(2) 0.0156(17) -0.0009(16) 0.0029(14) -0.0029(17)
C30 0.028(2) 0.029(2) 0.0166(18) -0.0034(17) 0.0045(15) -0.0048(18)
C31 0.036(2) 0.021(2) 0.0210(19) 0.0052(17) 0.0046(16) -0.0018(18)
C32 0.029(2) 0.023(2) 0.0158(17) 0.0020(16) 0.0053(15) 0.0003(17)
C33 0.0170(18) 0.027(2) 0.0215(19) 0.0007(16) -0.0008(14) 0.0008(15)
C34 0.027(2) 0.027(2) 0.0233(19) 0.0033(17) 0.0001(15) 0.0003(17)
C35 0.030(2) 0.025(2) 0.030(2) -0.0021(18) 0.0049(17) 0.0047(18)
C36 0.024(2) 0.031(3) 0.031(2) 0.0060(18) -0.0051(16) 0.0009(17)
C37 0.035(2) 0.031(3) 0.025(2) 0.0028(18) 0.0011(17) -0.0090(19)
C38 0.044(3) 0.047(3) 0.034(2) 0.004(2) -0.002(2) -0.019(2)
C39 0.056(3) 0.031(3) 0.049(3) -0.007(2) 0.004(2) -0.014(2)
C40 0.057(3) 0.044(3) 0.031(2) 0.006(2) 0.006(2) -0.028(2)
C41 0.029(2) 0.027(2) 0.024(2) 0.0033(17) 0.0019(16) 0.0027(17)
C42 0.040(2) 0.031(3) 0.039(2) 0.009(2) -0.002(2) 0.009(2)
C43 0.030(2) 0.036(3) 0.022(2) 0.0039(18) -0.0012(16) 0.0025(19)
C44 0.033(2) 0.029(2) 0.029(2) 0.0000(18) 0.0041(18) 0.0079(18)
C45 0.065(3) 0.041(3) 0.045(3) -0.005(3) 0.004(2) 0.005(3)
C46 0.071(4) 0.033(3) 0.038(3) -0.003(2) 0.008(2) 0.000(3)
C47 0.071(4) 0.059(4) 0.041(3) -0.010(3) 0.003(3) 0.011(3)
C48 0.066(4) 0.062(4) 0.065(4) -0.002(3) 0.017(3) -0.011(3)
C49 0.093(5) 0.043(4) 0.072(4) 0.001(3) 0.011(4) -0.013(4)
C50 0.080(4) 0.042(3) 0.055(3) -0.004(3) -0.004(3) 0.017(3)
C51 0.070(4) 0.101(6) 0.118(6) 0.008(5) 0.030(4) 0.012(4)

loop_
_atom_type_symbol
_atom_type_description
_atom_type_scat_dispersion_real
_atom_type_scat_dispersion_imag
_atom_type_scat_source
C C 0.0033 0.0016 'International Tables Vol C Tables 4.2.6.8 and 6.1.1.4'
H H 0.0000 0.0000 'International Tables Vol C Tables 4.2.6.8 and 6.1.1.4'
N N 0.0061 0.0033 'International Tables Vol C Tables 4.2.6.8 and 6.1.1.4'
Si Si 0.0817 0.0704 'International Tables Vol C Tables 4.2.6.8 and 6.1.1.4'
Lu Lu -0.4720 5.8584 'International Tables Vol C Tables 4.2.6.8 and 6.1.1.4'

loop_
_geom_angle_atom_site_label_1
_geom_angle_atom_site_label_2
_geom_angle_atom_site_label_3
_geom_angle
N3 Lu1 C19 98.16(12)
N3 Lu1 C23 107.96(12)
C19 Lu1 C23 96.44(14)
N3 Lu1 N2 97.43(11)
C19 Lu1 N2 87.44(12)
C23 Lu1 N2 153.42(11)
N3 Lu1 N1 130.36(11)
C19 Lu1 N1 125.03(11)
C23 Lu1 N1 91.73(11)
N2 Lu1 N1 65.12(10)
C19 Si1 C22 113.66(19)
C19 Si1 C20 112.16(19)
C22 Si1 C20 105.6(2)
C19 Si1 C21 110.57(19)
C22 Si1 C21 107.9(2)
C20 Si1 C21 106.5(2)
C23 Si2 C24 112.98(19)
C23 Si2 C26 110.72(18)
C24 Si2 C26 109.7(2)
C23 Si2 C25 111.95(18)
C24 Si2 C25 105.3(2)
C26 Si2 C25 105.8(2)
C1 N1 C5 116.8(3)
C1 N1 Lu1 121.7(2)
C5 N1 Lu1 121.4(2)
C6 N2 C10 117.4(3)
C6 N2 Lu1 122.8(2)
C10 N2 Lu1 119.6(2)
C27 N3 Lu1 157.7(2)
N1 C1 C2 123.5(3)
C1 C2 C3 121.0(3)
C2 C3 C4 115.8(3)
C2 C3 C11 120.0(3)
C4 C3 C11 124.2(3)
C3 C4 C5 121.1(3)
N1 C5 C4 121.9(3)
N1 C5 C6 115.7(3)
C4 C5 C6 122.4(3)
N2 C6 C7 121.8(3)
N2 C6 C5 114.8(3)
C7 C6 C5 123.4(3)
C6 C7 C8 121.0(3)
C9 C8 C7 116.1(3)
C9 C8 C15 120.9(3)
C7 C8 C15 123.0(3)
C10 C9 C8 120.4(3)
N2 C10 C9 123.4(3)
C12 C11 C13 110.2(3)
C12 C11 C3 108.2(3)
C13 C11 C3 109.0(3)
C12 C11 C14 109.2(3)
C13 C11 C14 108.5(3)
C3 C11 C14 111.8(3)
C16 C15 C18 120.1(5)
C16 C15 C8 114.5(4)
C18 C15 C8 112.3(4)
C16 C15 C17 100.0(5)
C18 C15 C17 100.6(5)
C8 C15 C17 106.3(4)
Si1 C19 Lu1 116.25(17)
Si2 C23 Lu1 128.68(18)
N3 C27 C28 121.5(3)
N3 C27 C32 120.0(3)
C28 C27 C32 118.5(3)
C29 C28 C27 119.0(3)
C29 C28 C33 119.5(3)
C27 C28 C33 121.5(3)
C30 C29 C28 123.1(3)
C31 C30 C29 116.9(4)
C31 C30 C37 119.9(4)
C29 C30 C37 123.2(3)
C30 C31 C32 124.1(4)
C31 C32 C27 118.4(3)
C31 C32 C41 119.6(3)
C27 C32 C41 122.0(3)
C36 C33 C34 104.6(3)
C36 C33 C28 112.4(3)
C34 C33 C28 112.2(3)
C36 C33 C35 104.8(3)
C34 C33 C35 111.5(3)
C28 C33 C35 111.0(3)
C38 C37 C39 108.4(4)
C38 C37 C40 107.1(4)
C39 C37 C40 109.2(4)
C38 C37 C30 113.0(3)
C39 C37 C30 109.6(3)
C40 C37 C30 109.5(3)
C32 C41 C42 112.9(3)
C32 C41 C43 110.6(3)
C42 C41 C43 105.9(3)
C32 C41 C44 109.8(3)
C42 C41 C44 106.1(3)
C43 C41 C44 111.5(3)
C46 C45 C50 117.4(5)
C46 C45 C51 121.7(5)
C50 C45 C51 120.9(5)
C45 C46 C47 121.9(5)
C48 C47 C46 120.5(6)
C47 C48 C49 118.9(6)
C50 C49 C48 120.3(6)
C49 C50 C45 121.0(5)

loop_
_geom_bond_atom_site_label_1
_geom_bond_atom_site_label_2
_geom_bond_distance
Lu1 N3 2.144(3)
Lu1 C19 2.345(4)
Lu1 C23 2.363(4)
Lu1 N2 2.453(3)
Lu1 N1 2.467(3)
Si1 C19 1.831(4)
Si1 C22 1.869(5)
Si1 C20 1.877(4)
Si1 C21 1.884(4)
Si2 C23 1.846(4)
Si2 C24 1.872(4)
Si2 C26 1.879(4)
Si2 C25 1.896(4)
N1 C1 1.342(5)
N1 C5 1.355(4)
N2 C6 1.343(4)
N2 C10 1.348(4)
N3 C27 1.395(4)
C1 C2 1.375(5)
C2 C3 1.380(5)
C3 C4 1.392(5)
C3 C11 1.531(5)
C4 C5 1.393(5)
C5 C6 1.496(5)
C6 C7 1.382(5)
C7 C8 1.396(5)
C8 C9 1.387(5)
C8 C15 1.525(5)
C9 C10 1.366(5)
C11 C12 1.532(5)
C11 C13 1.530(5)
C11 C14 1.533(5)
C15 C16 1.436(6)
C15 C18 1.440(6)
C15 C17 1.663(7)
C27 C28 1.429(5)
C27 C32 1.434(5)
C28 C29 1.390(5)
C28 C33 1.546(5)
C29 C30 1.391(5)
C30 C31 1.378(5)
C30 C37 1.546(5)
C31 C32 1.389(5)
C32 C41 1.542(5)
C33 C36 1.538(5)
C33 C34 1.540(5)
C33 C35 1.555(5)
C37 C38 1.520(6)
C37 C39 1.524(6)
C37 C40 1.542(6)
C41 C42 1.537(5)
C41 C43 1.546(5)
C41 C44 1.543(5)
C45 C46 1.367(7)
C45 C50 1.387(7)
C45 C51 1.503(8)
C46 C47 1.381(7)
C47 C48 1.353(7)
C48 C49 1.387(8)
C49 C50 1.375(8)
